data_4119249
loop_
_publ_author_name
'Bin Dong'
'Tsuneaki Sakurai'
'Yoshihito Honsho'
'Shu Seki'
'Hiromitsu Maeda'

_publ_section_title
;
 Cation Modules as Building Blocks Forming Supramolecular Assemblies with
 Planar Receptor-Anion Complexes
;
_journal_name_full 'Journal of the American Chemical Society'
_journal_page_first 1284
_journal_page_last 1287
_journal_paper_doi 10.1021/ja312214a
_journal_volume 135
_journal_year 2013
_chemical_formula_moiety '2(C11 H5 B F6 N2 O2), 2(C13 H22 N), 2(Cl), 3(H2 O)'
_chemical_formula_sum 'C24 H30 B Cl F6 N3 O3.5'
_chemical_formula_weight 576.77
_chemical_name_systematic
; 
 ? 
;
_space_group_IT_number 15
_symmetry_cell_setting monoclinic
_symmetry_Int_Tables_number 15
_symmetry_space_group_name_Hall '-C 2yc'
_symmetry_space_group_name_H-M 'C 1 2/c 1'
_atom_sites_solution_hydrogens geom
_atom_sites_solution_primary direct
_atom_sites_solution_secondary difmap
_audit_creation_method SHELXL-97
_cell_angle_alpha 90.00
_cell_angle_beta 114.7240(11)
_cell_angle_gamma 90.00
_cell_formula_units_Z 8
_cell_length_a 21.1495(4)
_cell_length_b 16.7800(3)
_cell_length_c 16.4444(3)
_cell_measurement_reflns_used 12219
_cell_measurement_temperature 93(2)
_cell_measurement_theta_max 68.22
_cell_measurement_theta_min 2.96
_cell_volume 5300.97(17)
_computing_structure_refinement 'SHELXL-97 (Sheldrick, 1997)'
_computing_structure_solution 'SHELXS-97 (Sheldrick, 1990)'
_diffrn_ambient_temperature 93(2)
_diffrn_detector_area_resol_mean 10.00
_diffrn_measured_fraction_theta_full 0.996
_diffrn_measured_fraction_theta_max 0.996
_diffrn_measurement_device_type 'Rigaku RAXIS-RAPID II'
_diffrn_measurement_method \w
_diffrn_radiation_monochromator graphite
_diffrn_radiation_source 'fine-focus sealed tube'
_diffrn_radiation_type CuK\a
_diffrn_radiation_wavelength 1.54187
_diffrn_reflns_av_R_equivalents 0.0914
_diffrn_reflns_av_sigmaI/netI 0.0630
_diffrn_reflns_limit_h_max 25
_diffrn_reflns_limit_h_min -25
_diffrn_reflns_limit_k_max 19
_diffrn_reflns_limit_k_min -20
_diffrn_reflns_limit_l_max 19
_diffrn_reflns_limit_l_min -19
_diffrn_reflns_number 25929
_diffrn_reflns_theta_full 68.25
_diffrn_reflns_theta_max 68.25
_diffrn_reflns_theta_min 3.50
_exptl_absorpt_coefficient_mu 1.966
_exptl_absorpt_correction_T_max 0.8276
_exptl_absorpt_correction_T_min 0.4397
_exptl_absorpt_correction_type multi-scan
_exptl_absorpt_process_details
;Higashi, T. (1995). 
 Program for Absorption Correction.
 Rigaku Corporation, Tokyo, Japan.
;
_exptl_crystal_colour orange
_exptl_crystal_density_diffrn 1.445
_exptl_crystal_description prism
_exptl_crystal_F_000 2392
_exptl_crystal_size_max 0.50
_exptl_crystal_size_mid 0.50
_exptl_crystal_size_min 0.10
_refine_diff_density_max 0.729
_refine_diff_density_min -0.274
_refine_diff_density_rms 0.061
_refine_ls_extinction_method none
_refine_ls_goodness_of_fit_ref 1.033
_refine_ls_hydrogen_treatment mixed
_refine_ls_matrix_type full
_refine_ls_number_parameters 363
_refine_ls_number_reflns 4839
_refine_ls_number_restraints 2
_refine_ls_restrained_S_all 1.033
_refine_ls_R_factor_all 0.0587
_refine_ls_R_factor_gt 0.0486
_refine_ls_shift/su_max 0.001
_refine_ls_shift/su_mean 0.000
_refine_ls_structure_factor_coef Fsqd
_refine_ls_weighting_details 'calc w=1/[\s^2^(Fo^2^)+(0.0739P)^2^+0.0000P] where P=(Fo^2^+2Fc^2^)/3'
_refine_ls_weighting_scheme calc
_refine_ls_wR_factor_gt 0.1237
_refine_ls_wR_factor_ref 0.1318
_reflns_number_gt 3870
_reflns_number_total 4839
_reflns_threshold_expression >2sigma(I)
_cod_data_source_file ja312214a_si_002_2.cif
_cod_data_source_block 0117ma
_cod_original_formula_sum 'C24 H30 B Cl F6 N3 O3.50'
_cod_database_code 4119249

loop_
_symmetry_equiv_pos_as_xyz
'x, y, z'
'-x, y, -z+1/2'
'x+1/2, y+1/2, z'
'-x+1/2, y+1/2, -z+1/2'
'-x, -y, -z'
'x, -y, z-1/2'
'-x+1/2, -y+1/2, -z'
'x+1/2, -y+1/2, z-1/2'

loop_
_atom_site_label
_atom_site_type_symbol
_atom_site_fract_x
_atom_site_fract_y
_atom_site_fract_z
_atom_site_U_iso_or_equiv
_atom_site_adp_type
_atom_site_occupancy
_atom_site_symmetry_multiplicity
_atom_site_calc_flag
_atom_site_refinement_flags
F1 F 0.02703(6) 0.65189(7) 0.08131(8) 0.0333(3) Uani 1 1 d .
F2 F -0.14494(6) 0.29801(8) 0.09268(9) 0.0400(3) Uani 1 1 d .
F3 F -0.06986(6) 0.44300(7) 0.08180(8) 0.0346(3) Uani 1 1 d .
F4 F 0.22173(7) 0.36935(7) 0.10732(9) 0.0368(3) Uani 1 1 d .
F5 F 0.26592(6) 0.37989(7) 0.25874(8) 0.0349(3) Uani 1 1 d .
F6 F 0.09278(7) 0.80761(7) 0.08383(9) 0.0406(3) Uani 1 1 d .
O1 O 0.14737(7) 0.36106(8) 0.17860(10) 0.0297(4) Uani 1 1 d .
O2 O 0.20500(7) 0.48593(8) 0.17223(10) 0.0282(3) Uani 1 1 d .
N1 N 0.03389(8) 0.27214(10) 0.15840(11) 0.0253(4) Uani 1 1 d .
H23 H 0.0727 0.2443 0.1773 0.030 Uiso 1 1 calc R
N2 N 0.20795(9) 0.64571(10) 0.14891(11) 0.0255(4) Uani 1 1 d .
H24 H 0.2491 0.6229 0.1671 0.031 Uiso 1 1 calc R
C1 C 0.02895(10) 0.35207(12) 0.13834(13) 0.0238(5) Uani 1 1 d .
C2 C -0.02897(10) 0.24211(13) 0.14520(14) 0.0282(5) Uani 1 1 d .
H25 H -0.0385 0.1886 0.1554 0.034 Uiso 1 1 calc R
C3 C -0.04130(10) 0.37108(12) 0.11009(14) 0.0252(5) Uani 1 1 d .
C4 C 0.08747(10) 0.39906(13) 0.14640(13) 0.0245(5) Uani 1 1 d .
C5 C 0.12596(11) 0.73681(13) 0.10605(14) 0.0293(5) Uani 1 1 d .
C6 C 0.14409(10) 0.52198(13) 0.14211(13) 0.0246(5) Uani 1 1 d .
C7 C 0.09483(10) 0.66413(13) 0.10462(14) 0.0263(5) Uani 1 1 d .
C8 C 0.14660(10) 0.60589(13) 0.13153(13) 0.0247(5) Uani 1 1 d .
C9 C 0.08340(10) 0.47945(12) 0.12524(14) 0.0256(5) Uani 1 1 d .
H26 H 0.0395 0.5053 0.0994 0.031 Uiso 1 1 calc R
C10 C -0.07646(10) 0.30308(13) 0.11442(14) 0.0284(5) Uani 1 1 d .
C11 C 0.19605(11) 0.72447(13) 0.13410(14) 0.0281(5) Uani 1 1 d .
H27 H 0.2301 0.7642 0.1417 0.034 Uiso 1 1 calc R
B1 B 0.21070(12) 0.39804(15) 0.17844(17) 0.0282(6) Uani 1 1 d .
N3 N 0.16748(8) 0.04226(10) 0.02099(11) 0.0234(4) Uani 1 1 d .
C13 C 0.28120(10) 0.10116(13) 0.13745(13) 0.0248(5) Uani 1 1 d .
C25 C 0.21566(10) 0.05505(13) 0.11999(13) 0.0252(5) Uani 1 1 d .
H15 H 0.1893 0.0835 0.1487 0.030 Uiso 1 1 calc R
H16 H 0.2288 0.0023 0.1492 0.030 Uiso 1 1 calc R
C14 C 0.28321(11) 0.18328(13) 0.14982(14) 0.0293(5) Uani 1 1 d .
H1 H 0.2424 0.2107 0.1448 0.035 Uiso 1 1 calc R
C15 C 0.10565(10) -0.00454(13) 0.01914(15) 0.0294(5) Uani 1 1 d .
H17 H 0.0836 0.0259 0.0519 0.035 Uiso 1 1 calc R
H18 H 0.1225 -0.0555 0.0512 0.035 Uiso 1 1 calc R
C16 C 0.34198(11) 0.06192(14) 0.14630(14) 0.0299(5) Uani 1 1 d .
H2 H 0.3416 0.0057 0.1396 0.036 Uiso 1 1 calc R
C17 C 0.20541(10) -0.00380(13) -0.02482(14) 0.0263(5) Uani 1 1 d .
H19 H 0.1761 -0.0040 -0.0901 0.032 Uiso 1 1 calc R
H20 H 0.2491 0.0247 -0.0146 0.032 Uiso 1 1 calc R
C18 C 0.40390(11) 0.18640(15) 0.17596(15) 0.0354(6) Uani 1 1 d .
H3 H 0.4453 0.2156 0.1880 0.043 Uiso 1 1 calc R
C19 C 0.34420(11) 0.22558(14) 0.16943(14) 0.0322(5) Uani 1 1 d .
H4 H 0.3451 0.2816 0.1784 0.039 Uiso 1 1 calc R
C20 C 0.40280(11) 0.10413(15) 0.16477(15) 0.0347(5) Uani 1 1 d .
H5 H 0.4437 0.0769 0.1698 0.042 Uiso 1 1 calc R
C21 C 0.22316(11) -0.08911(14) 0.00629(15) 0.0333(5) Uani 1 1 d .
H6 H 0.2457 -0.0906 0.0719 0.050 Uiso 1 1 calc R
H7 H 0.2548 -0.1110 -0.0177 0.050 Uiso 1 1 calc R
H8 H 0.1804 -0.1210 -0.0152 0.050 Uiso 1 1 calc R
C22 C 0.14483(11) 0.12147(12) -0.02757(14) 0.0281(5) Uani 1 1 d .
H21 H 0.1869 0.1522 -0.0197 0.034 Uiso 1 1 calc R
H22 H 0.1188 0.1108 -0.0924 0.034 Uiso 1 1 calc R
C23 C 0.05115(11) -0.02238(15) -0.07423(16) 0.0373(6) Uani 1 1 d .
H9 H 0.0283 0.0273 -0.1029 0.056 Uiso 1 1 calc R
H10 H 0.0164 -0.0591 -0.0705 0.056 Uiso 1 1 calc R
H11 H 0.0735 -0.0468 -0.1096 0.056 Uiso 1 1 calc R
C24 C 0.09986(12) 0.17242(14) 0.00340(16) 0.0370(6) Uani 1 1 d .
H12 H 0.0536 0.1483 -0.0166 0.055 Uiso 1 1 calc R
H13 H 0.0955 0.2260 -0.0221 0.055 Uiso 1 1 calc R
H14 H 0.1214 0.1759 0.0689 0.055 Uiso 1 1 calc R
O3 O 0.39651(9) 0.44225(12) 0.26497(13) 0.0460(5) Uani 1 1 d D
H31 H 0.395(2) 0.4988(16) 0.260(3) 0.123(16) Uiso 1 1 d D
H29 H 0.3580(14) 0.4249(16) 0.2608(17) 0.047(8) Uiso 1 1 d .
O4 O 0.5000 0.34841(17) 0.2500 0.0568(8) Uani 1 2 d SD
Cl1 Cl 0.37155(2) 0.62626(3) 0.24277(3) 0.02991(17) Uani 1 1 d .
H28 H 0.5317(16) 0.3908(17) 0.243(2) 0.098(12) Uiso 1 1 d D

loop_
_atom_site_aniso_label
_atom_site_aniso_U_11
_atom_site_aniso_U_22
_atom_site_aniso_U_33
_atom_site_aniso_U_23
_atom_site_aniso_U_13
_atom_site_aniso_U_12
F1 0.0260(6) 0.0284(7) 0.0403(8) 0.0031(6) 0.0086(5) 0.0031(5)
F2 0.0202(6) 0.0403(8) 0.0543(9) 0.0076(7) 0.0104(6) -0.0003(5)
F3 0.0279(7) 0.0255(7) 0.0463(8) 0.0047(6) 0.0115(6) 0.0053(5)
F4 0.0439(8) 0.0273(8) 0.0457(8) -0.0030(6) 0.0252(6) -0.0030(6)
F5 0.0272(7) 0.0283(7) 0.0409(8) 0.0079(6) 0.0060(6) -0.0008(5)
F6 0.0431(8) 0.0213(7) 0.0546(9) 0.0062(6) 0.0176(6) 0.0059(6)
O1 0.0236(8) 0.0217(8) 0.0417(9) 0.0048(7) 0.0114(7) 0.0016(6)
O2 0.0231(7) 0.0211(8) 0.0384(9) 0.0024(7) 0.0108(6) -0.0003(6)
N1 0.0214(9) 0.0218(10) 0.0300(10) 0.0026(8) 0.0081(7) 0.0027(7)
N2 0.0249(9) 0.0227(10) 0.0273(10) 0.0002(8) 0.0094(7) -0.0009(7)
C1 0.0252(10) 0.0207(11) 0.0238(11) -0.0009(9) 0.0088(8) 0.0003(8)
C2 0.0259(11) 0.0254(12) 0.0305(12) -0.0001(9) 0.0092(9) -0.0038(9)
C3 0.0247(11) 0.0216(12) 0.0258(11) 0.0010(9) 0.0069(9) 0.0040(8)
C4 0.0237(10) 0.0265(12) 0.0209(11) -0.0021(9) 0.0068(8) 0.0019(9)
C5 0.0370(12) 0.0181(12) 0.0296(12) 0.0027(9) 0.0108(10) 0.0039(9)
C6 0.0254(11) 0.0261(12) 0.0197(10) -0.0004(9) 0.0070(8) 0.0021(9)
C7 0.0260(11) 0.0235(12) 0.0261(11) -0.0001(9) 0.0075(9) 0.0012(9)
C8 0.0267(11) 0.0232(12) 0.0231(11) -0.0023(9) 0.0093(9) -0.0020(9)
C9 0.0237(10) 0.0210(11) 0.0287(12) -0.0003(9) 0.0076(9) 0.0013(8)
C10 0.0207(10) 0.0300(13) 0.0302(12) 0.0000(10) 0.0065(9) -0.0009(9)
C11 0.0353(12) 0.0200(12) 0.0296(12) -0.0018(9) 0.0142(9) -0.0061(9)
B1 0.0246(12) 0.0230(13) 0.0355(14) 0.0028(11) 0.0110(11) 0.0004(10)
N3 0.0227(9) 0.0228(10) 0.0236(9) 0.0012(7) 0.0088(7) 0.0016(7)
C13 0.0254(11) 0.0278(12) 0.0186(10) 0.0002(9) 0.0067(8) 0.0011(9)
C25 0.0248(10) 0.0265(12) 0.0222(11) 0.0023(9) 0.0079(8) 0.0042(9)
C14 0.0310(11) 0.0304(13) 0.0237(11) 0.0015(9) 0.0087(9) 0.0041(9)
C15 0.0222(11) 0.0275(13) 0.0403(13) 0.0024(10) 0.0147(9) -0.0008(9)
C16 0.0275(11) 0.0315(13) 0.0261(12) -0.0039(9) 0.0066(9) 0.0010(9)
C17 0.0231(10) 0.0324(13) 0.0238(11) -0.0020(9) 0.0101(8) 0.0004(9)
C18 0.0288(11) 0.0422(15) 0.0278(12) -0.0020(11) 0.0044(9) -0.0083(10)
C19 0.0366(12) 0.0261(12) 0.0278(12) -0.0007(10) 0.0075(9) -0.0023(10)
C20 0.0246(11) 0.0429(15) 0.0320(13) -0.0055(11) 0.0073(9) 0.0001(10)
C21 0.0296(11) 0.0344(14) 0.0345(13) -0.0034(10) 0.0119(10) 0.0054(10)
C22 0.0275(11) 0.0250(12) 0.0276(12) 0.0065(9) 0.0075(9) 0.0022(9)
C23 0.0231(11) 0.0370(15) 0.0464(15) -0.0023(11) 0.0094(10) -0.0034(10)
C24 0.0348(12) 0.0296(14) 0.0434(14) 0.0068(11) 0.0132(11) 0.0084(10)
O3 0.0319(10) 0.0358(11) 0.0677(13) 0.0026(9) 0.0183(9) -0.0028(8)
O4 0.0436(15) 0.0340(16) 0.095(2) 0.000 0.0311(15) 0.000
Cl1 0.0257(3) 0.0280(3) 0.0346(3) -0.0031(2) 0.0112(2) -0.0062(2)

loop_
_atom_type_symbol
_atom_type_description
_atom_type_scat_dispersion_real
_atom_type_scat_dispersion_imag
_atom_type_scat_source
C C 0.0181 0.0091 'International Tables Vol C Tables 4.2.6.8 and 6.1.1.4'
H H 0.0000 0.0000 'International Tables Vol C Tables 4.2.6.8 and 6.1.1.4'
B B 0.0090 0.0039 'International Tables Vol C Tables 4.2.6.8 and 6.1.1.4'
Cl Cl 0.3639 0.7018 'International Tables Vol C Tables 4.2.6.8 and 6.1.1.4'
F F 0.0727 0.0534 'International Tables Vol C Tables 4.2.6.8 and 6.1.1.4'
O O 0.0492 0.0322 'International Tables Vol C Tables 4.2.6.8 and 6.1.1.4'
N N 0.0311 0.0180 'International Tables Vol C Tables 4.2.6.8 and 6.1.1.4'

loop_
_geom_angle_atom_site_label_1
_geom_angle_atom_site_label_2
_geom_angle_atom_site_label_3
_geom_angle
C4 O1 B1 121.12(17)
C6 O2 B1 121.47(16)
C2 N1 C1 110.75(17)
C2 N1 H23 124.6
C1 N1 H23 124.6
C11 N2 C8 110.42(17)
C11 N2 H24 124.8
C8 N2 H24 124.8
N1 C1 C3 105.45(17)
N1 C1 C4 122.77(17)
C3 C1 C4 131.77(19)
N1 C2 C10 107.46(19)
N1 C2 H25 126.3
C10 C2 H25 126.3
F3 C3 C10 125.96(19)
F3 C3 C1 125.65(19)
C10 C3 C1 108.38(18)
O1 C4 C9 121.39(18)
O1 C4 C1 114.93(18)
C9 C4 C1 123.65(18)
F6 C5 C11 126.2(2)
F6 C5 C7 125.6(2)
C11 C5 C7 108.23(19)
O2 C6 C9 120.97(19)
O2 C6 C8 114.82(17)
C9 C6 C8 124.18(18)
F1 C7 C5 125.96(19)
F1 C7 C8 126.11(19)
C5 C7 C8 107.93(19)
N2 C8 C7 105.79(18)
N2 C8 C6 122.29(18)
C7 C8 C6 131.92(19)
C4 C9 C6 119.58(18)
C4 C9 H26 120.2
C6 C9 H26 120.2
F2 C10 C2 126.35(19)
F2 C10 C3 125.70(19)
C2 C10 C3 107.95(18)
N2 C11 C5 107.62(18)
N2 C11 H27 126.2
C5 C11 H27 126.2
F4 B1 F5 111.11(19)
F4 B1 O1 109.37(19)
F5 B1 O1 108.07(18)
F4 B1 O2 109.20(19)
F5 B1 O2 107.30(18)
O1 B1 O2 111.78(17)
C15 N3 C22 111.28(15)
C15 N3 C17 110.87(15)
C22 N3 C17 107.43(15)
C15 N3 C25 106.20(15)
C22 N3 C25 111.04(16)
C17 N3 C25 110.07(15)
C14 C13 C16 118.77(19)
C14 C13 C25 120.40(18)
C16 C13 C25 120.74(19)
C13 C25 N3 115.13(16)
C13 C25 H15 108.5
N3 C25 H15 108.5
C13 C25 H16 108.5
N3 C25 H16 108.5
H15 C25 H16 107.5
C19 C14 C13 120.6(2)
C19 C14 H1 119.7
C13 C14 H1 119.7
N3 C15 C23 114.04(18)
N3 C15 H17 108.7
C23 C15 H17 108.7
N3 C15 H18 108.7
C23 C15 H18 108.7
H17 C15 H18 107.6
C20 C16 C13 120.7(2)
C20 C16 H2 119.6
C13 C16 H2 119.6
C21 C17 N3 114.88(17)
C21 C17 H19 108.5
N3 C17 H19 108.5
C21 C17 H20 108.5
N3 C17 H20 108.5
H19 C17 H20 107.5
C19 C18 C20 119.7(2)
C19 C18 H3 120.1
C20 C18 H3 120.1
C14 C19 C18 120.2(2)
C14 C19 H4 119.9
C18 C19 H4 119.9
C16 C20 C18 119.9(2)
C16 C20 H5 120.0
C18 C20 H5 120.0
C17 C21 H6 109.5
C17 C21 H7 109.5
H6 C21 H7 109.5
C17 C21 H8 109.5
H6 C21 H8 109.5
H7 C21 H8 109.5
C24 C22 N3 114.85(17)
C24 C22 H21 108.6
N3 C22 H21 108.6
C24 C22 H22 108.6
N3 C22 H22 108.6
H21 C22 H22 107.5
C15 C23 H9 109.5
C15 C23 H10 109.5
H9 C23 H10 109.5
C15 C23 H11 109.5
H9 C23 H11 109.5
H10 C23 H11 109.5
C22 C24 H12 109.5
C22 C24 H13 109.5
H12 C24 H13 109.5
C22 C24 H14 109.5
H12 C24 H14 109.5
H13 C24 H14 109.5
H31 O3 H29 109(3)

loop_
_geom_bond_atom_site_label_1
_geom_bond_atom_site_label_2
_geom_bond_distance
F1 C7 1.336(2)
F2 C10 1.341(2)
F3 C3 1.343(2)
F4 B1 1.372(3)
F5 B1 1.382(3)
F6 C5 1.350(2)
O1 C4 1.316(2)
O1 B1 1.477(3)
O2 C6 1.318(2)
O2 B1 1.480(3)
N1 C2 1.352(2)
N1 C1 1.375(3)
N1 H23 0.8800
N2 C11 1.348(3)
N2 C8 1.379(3)
N2 H24 0.8800
C1 C3 1.396(3)
C1 C4 1.426(3)
C2 C10 1.373(3)
C2 H25 0.9500
C3 C10 1.380(3)
C4 C9 1.387(3)
C5 C11 1.371(3)
C5 C7 1.382(3)
C6 C9 1.391(3)
C6 C8 1.422(3)
C7 C8 1.394(3)
C9 H26 0.9500
C11 H27 0.9500
N3 C15 1.515(2)
N3 C22 1.521(2)
N3 C17 1.521(2)
N3 C25 1.532(2)
C13 C14 1.391(3)
C13 C16 1.397(3)
C13 C25 1.506(3)
C25 H15 0.9900
C25 H16 0.9900
C14 C19 1.387(3)
C14 H1 0.9500
C15 C23 1.515(3)
C15 H17 0.9900
C15 H18 0.9900
C16 C20 1.386(3)
C16 H2 0.9500
C17 C21 1.514(3)
C17 H19 0.9900
C17 H20 0.9900
C18 C19 1.387(3)
C18 C20 1.392(3)
C18 H3 0.9500
C19 H4 0.9500
C20 H5 0.9500
C21 H6 0.9800
C21 H7 0.9800
C21 H8 0.9800
C22 C24 1.517(3)
C22 H21 0.9900
C22 H22 0.9900
C23 H9 0.9800
C23 H10 0.9800
C23 H11 0.9800
C24 H12 0.9800
C24 H13 0.9800
C24 H14 0.9800
O3 H31 0.95(3)
O3 H29 0.84(3)
O4 H28 1.02(2)

loop_
_geom_hbond_atom_site_label_D
_geom_hbond_atom_site_label_H
_geom_hbond_atom_site_label_A
_geom_hbond_distance_DH
_geom_hbond_distance_HA
_geom_hbond_distance_DA
_geom_hbond_angle_DHA
_geom_hbond_site_symmetry_A
N1 H23 Cl1 0.88 2.40 3.1488(18) 143.5 4_545
N2 H24 Cl1 0.88 2.36 3.1612(17) 151.7 .
O3 H31 Cl1 0.95(3) 2.18(3) 3.128(2) 170(3) .
O3 H29 F5 0.84(3) 2.08(3) 2.915(2) 176(2) .
O4 H28 O3 1.02(2) 1.80(2) 2.789(2) 164(3) 2_655

loop_
_geom_torsion_atom_site_label_1
_geom_torsion_atom_site_label_2
_geom_torsion_atom_site_label_3
_geom_torsion_atom_site_label_4
_geom_torsion
C2 N1 C1 C3 -0.9(2)
C2 N1 C1 C4 179.87(18)
C1 N1 C2 C10 1.0(2)
N1 C1 C3 F3 -178.30(19)
C4 C1 C3 F3 0.8(4)
N1 C1 C3 C10 0.4(2)
C4 C1 C3 C10 179.6(2)
B1 O1 C4 C9 -11.1(3)
B1 O1 C4 C1 170.90(18)
N1 C1 C4 O1 -3.1(3)
C3 C1 C4 O1 177.9(2)
N1 C1 C4 C9 179.00(19)
C3 C1 C4 C9 0.0(4)
B1 O2 C6 C9 7.9(3)
B1 O2 C6 C8 -173.88(19)
F6 C5 C7 F1 -0.2(4)
C11 C5 C7 F1 179.65(19)
F6 C5 C7 C8 179.68(19)
C11 C5 C7 C8 -0.5(2)
C11 N2 C8 C7 0.1(2)
C11 N2 C8 C6 -179.69(19)
F1 C7 C8 N2 -179.89(18)
C5 C7 C8 N2 0.3(2)
F1 C7 C8 C6 -0.2(4)
C5 C7 C8 C6 180.0(2)
O2 C6 C8 N2 1.9(3)
C9 C6 C8 N2 -179.91(19)
O2 C6 C8 C7 -177.8(2)
C9 C6 C8 C7 0.4(4)
O1 C4 C9 C6 -3.0(3)
C1 C4 C9 C6 174.77(19)
O2 C6 C9 C4 4.7(3)
C8 C6 C9 C4 -173.39(19)
N1 C2 C10 F2 179.59(19)
N1 C2 C10 C3 -0.7(2)
F3 C3 C10 F2 -1.4(4)
C1 C3 C10 F2 179.86(19)
F3 C3 C10 C2 178.90(19)
C1 C3 C10 C2 0.1(3)
C8 N2 C11 C5 -0.4(2)
F6 C5 C11 N2 -179.64(19)
C7 C5 C11 N2 0.6(2)
C4 O1 B1 F4 -99.5(2)
C4 O1 B1 F5 139.37(19)
C4 O1 B1 O2 21.5(3)
C6 O2 B1 F4 101.2(2)
C6 O2 B1 F5 -138.23(18)
C6 O2 B1 O1 -19.9(3)
C14 C13 C25 N3 93.3(2)
C16 C13 C25 N3 -90.1(2)
C15 N3 C25 C13 -179.85(17)
C22 N3 C25 C13 -58.7(2)
C17 N3 C25 C13 60.1(2)
C16 C13 C14 C19 0.8(3)
C25 C13 C14 C19 177.44(19)
C22 N3 C15 C23 58.4(2)
C17 N3 C15 C23 -61.1(2)
C25 N3 C15 C23 179.32(18)
C14 C13 C16 C20 -1.7(3)
C25 C13 C16 C20 -178.24(19)
C15 N3 C17 C21 -50.1(2)
C22 N3 C17 C21 -171.91(16)
C25 N3 C17 C21 67.1(2)
C13 C14 C19 C18 0.7(3)
C20 C18 C19 C14 -1.5(3)
C13 C16 C20 C18 0.9(3)
C19 C18 C20 C16 0.6(3)
C15 N3 C22 C24 52.8(2)
C17 N3 C22 C24 174.36(18)
C25 N3 C22 C24 -65.2(2)
